data_4060711
loop_
_publ_author_name
'Shutov, Pavel L.'
'Sorokin, Denis A.'
'Karlov, Sergey S.'
'Harms, Klaus'
'Oprunenko, Yuri F.'
'Churakov, Andrei V.'
'Antipin, Mikhail Yu.'
'Zaitseva, Galina S.'
'Lorberth, J\"org'

_publ_section_title
;
 Azametallatranes of Group 14 Elements. Syntheses and X-ray Studies
;
_journal_coden_ASTM ORGND7
_journal_issue 3
_journal_name_full Organometallics
_journal_page_first 516
_journal_page_last 522
_journal_paper_doi 10.1021/om020708h
_journal_volume 22
_journal_year 2003
_chemical_formula_sum 'C21 H44 N4 Si4'
_chemical_formula_weight 464.96
_space_group_IT_number 161
_symmetry_cell_setting rhombohedral
_symmetry_space_group_name_Hall 'R 3 -2"c'
_symmetry_space_group_name_H-M 'R 3 c :H'
_atom_sites_solution_hydrogens geom
_atom_sites_solution_primary direct
_atom_sites_solution_secondary difmap
_audit_creation_method SHELXL-97
_cell_angle_alpha 90.00
_cell_angle_beta 90.00
_cell_angle_gamma 120.00
_cell_formula_units_Z 18
_cell_length_a 20.3499(9)
_cell_length_b 20.3499(9)
_cell_length_c 34.489(3)
_cell_measurement_reflns_used 8000
_cell_measurement_temperature 193(2)
_cell_measurement_theta_max 25.9
_cell_measurement_theta_min 2.0
_cell_volume 12368.9(12)
_computing_cell_refinement 'Stoe Cell'
_computing_data_collection 'Stoe Expose'
_computing_data_reduction 'Stoe Integrate'
_computing_molecular_graphics 'Siemens SHELXTL'
_computing_publication_material 'Siemens SHELXTL'
_computing_structure_refinement 'SHELXL-97 (Sheldrick, 1997)'
_computing_structure_solution 'SHELXS-97 (Sheldrick, 1990)'
_diffrn_ambient_temperature 193(2)
_diffrn_measured_fraction_theta_full 0.989
_diffrn_measured_fraction_theta_max 0.989
_diffrn_measurement_device_type 'Stoe IPDS'
_diffrn_radiation_monochromator graphite
_diffrn_radiation_source 'fine-focus sealed tube'
_diffrn_radiation_type MoK\a
_diffrn_radiation_wavelength 0.71073
_diffrn_reflns_av_R_equivalents 0.0456
_diffrn_reflns_av_sigmaI/netI 0.0279
_diffrn_reflns_limit_h_max 24
_diffrn_reflns_limit_h_min -24
_diffrn_reflns_limit_k_max 24
_diffrn_reflns_limit_k_min -24
_diffrn_reflns_limit_l_max 42
_diffrn_reflns_limit_l_min -42
_diffrn_reflns_number 28420
_diffrn_reflns_theta_full 25.96
_diffrn_reflns_theta_max 25.96
_diffrn_reflns_theta_min 2.60
_exptl_absorpt_coefficient_mu 0.231
_exptl_absorpt_correction_T_max 0.9531
_exptl_absorpt_correction_T_min 0.8738
_exptl_absorpt_correction_type none
_exptl_crystal_colour colorless
_exptl_crystal_density_diffrn 1.124
_exptl_crystal_density_method 'not measured'
_exptl_crystal_description Plate
_exptl_crystal_F_000 4572
_exptl_crystal_size_max 0.60
_exptl_crystal_size_mid 0.30
_exptl_crystal_size_min 0.21
_refine_diff_density_max 0.217
_refine_diff_density_min -0.172
_refine_diff_density_rms 0.037
_refine_ls_abs_structure_details 'Flack H D (1983), Acta Cryst. A39, 876-881'
_refine_ls_abs_structure_Flack 0.00(7)
_refine_ls_extinction_method none
_refine_ls_goodness_of_fit_ref 0.987
_refine_ls_hydrogen_treatment constr
_refine_ls_matrix_type full
_refine_ls_number_parameters 272
_refine_ls_number_reflns 5323
_refine_ls_number_restraints 1
_refine_ls_restrained_S_all 0.987
_refine_ls_R_factor_all 0.0320
_refine_ls_R_factor_gt 0.0272
_refine_ls_shift/su_max 1.836
_refine_ls_shift/su_mean 0.007
_refine_ls_structure_factor_coef Fsqd
_refine_ls_weighting_details 'calc w=1/[\s^2^(Fo^2^)+(0.0438P)^2^+0.0000P] where P=(Fo^2^+2Fc^2^)/3'
_refine_ls_weighting_scheme calc
_refine_ls_wR_factor_gt 0.0642
_refine_ls_wR_factor_ref 0.0656
_reflns_number_gt 4854
_reflns_number_total 5323
_reflns_threshold_expression >2sigma(I)
_cod_data_source_file om020708h.cif
_cod_data_source_block shut08a
_cod_depositor_comments
;
The following automatic conversions were performed:
'_symmetry_cell_setting' value 'Rhombohedral' changed to 'rhombohedral'
according to '/home/saulius/struct/CIF-dictionaries/cif_core.dic'
dictionary named 'cif_core.dic' version 2.4.1 from 2010-06-29.

Automatic conversion script
Id: cif_fix_enum 1527 2010-12-29 10:47:43Z saulius 
;
_cod_original_sg_symbol_H-M 'R 3 c'
_cod_database_code 4060711

loop_
_symmetry_equiv_pos_as_xyz
'x, y, z'
'-y, x-y, z'
'-x+y, -x, z'
'-y, -x, z+1/2'
'-x+y, y, z+1/2'
'x, x-y, z+1/2'
'x+2/3, y+1/3, z+1/3'
'-y+2/3, x-y+1/3, z+1/3'
'-x+y+2/3, -x+1/3, z+1/3'
'-y+2/3, -x+1/3, z+5/6'
'-x+y+2/3, y+1/3, z+5/6'
'x+2/3, x-y+1/3, z+5/6'
'x+1/3, y+2/3, z+2/3'
'-y+1/3, x-y+2/3, z+2/3'
'-x+y+1/3, -x+2/3, z+2/3'
'-y+1/3, -x+2/3, z+7/6'
'-x+y+1/3, y+2/3, z+7/6'
'x+1/3, x-y+2/3, z+7/6'

loop_
_atom_site_label
_atom_site_type_symbol
_atom_site_fract_x
_atom_site_fract_y
_atom_site_fract_z
_atom_site_U_iso_or_equiv
_atom_site_adp_type
_atom_site_occupancy
_atom_site_symmetry_multiplicity
_atom_site_calc_flag
_atom_site_refinement_flags
_atom_site_disorder_assembly
_atom_site_disorder_group
Si1 Si 0.33742(2) 0.00856(2) 0.046112(14) 0.01986(10) Uani 1 1 d . . .
N1 N 0.31231(7) -0.08297(7) 0.03036(3) 0.0229(3) Uani 1 1 d . . .
Si2 Si 0.34141(3) -0.14438(2) 0.048799(18) 0.02900(11) Uani 1 1 d . . .
C2 C 0.26448(9) -0.10895(9) -0.00493(4) 0.0246(3) Uani 1 1 d . . .
H2A H 0.2200 -0.1021 -0.0013 0.030 Uiso 1 1 calc R . .
H2B H 0.2456 -0.1637 -0.0088 0.030 Uiso 1 1 calc R . .
Si3 Si 0.48733(3) 0.16592(3) 0.051250(13) 0.02872(13) Uani 1 1 d . . .
C3 C 0.30817(9) -0.06542(9) -0.04085(4) 0.0273(3) Uani 1 1 d . . .
H3A H 0.3487 -0.0774 -0.0466 0.033 Uiso 1 1 calc R . .
H3B H 0.2734 -0.0812 -0.0634 0.033 Uiso 1 1 calc R . .
Si4 Si 0.17318(3) -0.00979(3) 0.043165(10) 0.02435(12) Uani 1 1 d . . .
N4 N 0.34140(7) 0.01527(7) -0.03476(4) 0.0270(3) Uani 1 1 d . . .
C5 C 0.42245(9) 0.06284(9) -0.03900(4) 0.0276(3) Uani 1 1 d . . .
H5A H 0.4353 0.1159 -0.0437 0.033 Uiso 1 1 calc R . .
H5B H 0.4401 0.0456 -0.0615 0.033 Uiso 1 1 calc R . .
C6 C 0.46195(9) 0.05873(9) -0.00217(4) 0.0253(3) Uani 1 1 d . . .
H6A H 0.4557 0.0074 0.0002 0.030 Uiso 1 1 calc R . .
H6B H 0.5169 0.0958 -0.0039 0.030 Uiso 1 1 calc R . .
N7 N 0.42971(7) 0.07535(7) 0.03264(3) 0.0236(3) Uani 1 1 d . . .
C8 C 0.29404(9) 0.04906(9) -0.03900(4) 0.0270(3) Uani 1 1 d . . .
H8A H 0.2420 0.0095 -0.0463 0.032 Uiso 1 1 calc R . .
H8B H 0.3144 0.0876 -0.0599 0.032 Uiso 1 1 calc R . .
C9 C 0.29156(9) 0.08643(9) -0.00098(4) 0.0256(3) Uani 1 1 d . . .
H9A H 0.3421 0.1310 0.0042 0.031 Uiso 1 1 calc R . .
H9B H 0.2547 0.1044 -0.0034 0.031 Uiso 1 1 calc R . .
N10 N 0.26940(7) 0.03234(7) 0.03188(4) 0.0221(3) Uani 1 1 d . . .
C11 C 0.34072(8) 0.01036(9) 0.10147(5) 0.0260(3) Uani 1 1 d . . .
C12 C 0.28966(10) 0.01951(11) 0.12430(5) 0.0386(4) Uani 1 1 d . . .
H12A H 0.2519 0.0266 0.1119 0.046 Uiso 1 1 calc R . .
C13 C 0.29151(12) 0.01877(13) 0.16451(5) 0.0479(5) Uani 1 1 d . . .
H13A H 0.2555 0.0252 0.1790 0.057 Uiso 1 1 calc R . .
C14 C 0.34527(12) 0.00877(12) 0.18340(6) 0.0445(5) Uani 1 1 d . . .
H14A H 0.3452 0.0055 0.2109 0.053 Uiso 1 1 calc R . .
C15 C 0.39945(12) 0.00360(14) 0.16164(5) 0.0509(5) Uani 1 1 d . . .
H15A H 0.4387 -0.0006 0.1743 0.061 Uiso 1 1 calc R . .
C16 C 0.39694(11) 0.00454(12) 0.12142(5) 0.0412(4) Uani 1 1 d . . .
H16A H 0.4349 0.0011 0.1071 0.049 Uiso 1 1 calc R . .
C21 C 0.29319(11) -0.18753(13) 0.09569(7) 0.0532(6) Uani 1 1 d . . .
H21A H 0.3018 -0.1472 0.1140 0.080 Uiso 1 1 calc R . .
H21B H 0.3138 -0.2181 0.1064 0.080 Uiso 1 1 calc R . .
H21C H 0.2386 -0.2200 0.0912 0.080 Uiso 1 1 calc R . .
C22 C 0.31551(15) -0.22555(12) 0.01472(8) 0.0625(7) Uani 1 1 d . . .
H22A H 0.2602 -0.2574 0.0135 0.094 Uiso 1 1 calc R . .
H22B H 0.3376 -0.2558 0.0240 0.094 Uiso 1 1 calc R . .
H22C H 0.3353 -0.2058 -0.0112 0.094 Uiso 1 1 calc R . .
C23 C 0.44692(10) -0.09858(11) 0.05440(6) 0.0404(4) Uani 1 1 d . . .
H23A H 0.4676 -0.0460 0.0631 0.061 Uiso 1 1 calc R . .
H23B H 0.4696 -0.0991 0.0294 0.061 Uiso 1 1 calc R . .
H23C H 0.4587 -0.1266 0.0736 0.061 Uiso 1 1 calc R . .
C31 C 0.43414(12) 0.19515(11) 0.08437(7) 0.0536(6) Uani 1 1 d . . .
H31A H 0.4268 0.1699 0.1095 0.080 Uiso 1 1 calc R . .
H31B H 0.3846 0.1807 0.0730 0.080 Uiso 1 1 calc R . .
H31C H 0.4630 0.2503 0.0881 0.080 Uiso 1 1 calc R . .
C32 C 0.57025(11) 0.17132(13) 0.07739(6) 0.0525(5) Uani 1 1 d . . .
H32A H 0.5527 0.1406 0.1010 0.079 Uiso 1 1 calc R . .
H32B H 0.6060 0.2242 0.0842 0.079 Uiso 1 1 calc R . .
H32C H 0.5956 0.1520 0.0606 0.079 Uiso 1 1 calc R . .
C33 C 0.52655(12) 0.23826(10) 0.01140(6) 0.0450(5) Uani 1 1 d . . .
H33A H 0.4851 0.2416 -0.0011 0.068 Uiso 1 1 calc R . .
H33B H 0.5520 0.2232 -0.0078 0.068 Uiso 1 1 calc R . .
H33C H 0.5631 0.2878 0.0223 0.068 Uiso 1 1 calc R . .
C41 C 0.15167(11) 0.05782(12) 0.06959(6) 0.0435(5) Uani 1 1 d . . .
H41A H 0.1748 0.0680 0.0954 0.065 Uiso 1 1 calc R . .
H41B H 0.0966 0.0353 0.0721 0.065 Uiso 1 1 calc R . .
H41C H 0.1724 0.1054 0.0550 0.065 Uiso 1 1 calc R . .
C42 C 0.14067(10) -0.09906(10) 0.07158(5) 0.0360(4) Uani 1 1 d . . .
H42A H 0.1697 -0.1234 0.0636 0.054 Uiso 1 1 calc R . .
H42B H 0.0866 -0.1336 0.0667 0.054 Uiso 1 1 calc R . .
H42C H 0.1487 -0.0869 0.0993 0.054 Uiso 1 1 calc R . .
C43 C 0.11180(10) -0.03769(11) -0.00133(5) 0.0383(4) Uani 1 1 d . . .
H43A H 0.1168 -0.0765 -0.0156 0.057 Uiso 1 1 calc R . .
H43B H 0.1278 0.0069 -0.0179 0.057 Uiso 1 1 calc R . .
H43C H 0.0587 -0.0580 0.0063 0.057 Uiso 1 1 calc R . .

loop_
_atom_site_aniso_label
_atom_site_aniso_U_11
_atom_site_aniso_U_22
_atom_site_aniso_U_33
_atom_site_aniso_U_23
_atom_site_aniso_U_13
_atom_site_aniso_U_12
Si1 0.0204(2) 0.0225(2) 0.01701(19) 0.0010(2) 0.00047(15) 0.01098(18)
N1 0.0244(7) 0.0222(6) 0.0205(6) 0.0022(5) -0.0005(5) 0.0105(5)
Si2 0.0286(2) 0.0256(2) 0.0339(2) 0.0073(2) -0.00059(19) 0.0143(2)
C2 0.0261(8) 0.0235(8) 0.0234(8) -0.0001(6) -0.0014(6) 0.0117(6)
Si3 0.0258(2) 0.0264(2) 0.0283(3) -0.0025(2) -0.00183(19) 0.00876(19)
C3 0.0330(8) 0.0272(8) 0.0198(7) -0.0024(6) -0.0018(6) 0.0136(7)
Si4 0.0208(2) 0.0272(2) 0.0246(3) 0.00018(17) 0.00056(17) 0.01159(17)
N4 0.0266(7) 0.0254(7) 0.0286(8) 0.0034(6) 0.0017(5) 0.0127(6)
C5 0.0291(8) 0.0284(8) 0.0229(8) 0.0061(6) 0.0065(6) 0.0127(7)
C6 0.0235(8) 0.0288(8) 0.0243(8) 0.0027(6) 0.0047(6) 0.0137(7)
N7 0.0215(6) 0.0267(7) 0.0221(6) 0.0009(5) 0.0018(5) 0.0117(5)
C8 0.0300(8) 0.0309(8) 0.0208(7) 0.0074(6) 0.0013(6) 0.0156(7)
C9 0.0263(8) 0.0247(8) 0.0265(8) 0.0053(7) 0.0004(6) 0.0133(7)
N10 0.0239(6) 0.0244(6) 0.0193(6) 0.0028(5) 0.0013(5) 0.0131(5)
C11 0.0266(8) 0.0291(8) 0.0230(8) -0.0004(6) -0.0008(6) 0.0144(7)
C12 0.0396(10) 0.0629(12) 0.0249(8) -0.0072(8) -0.0048(7) 0.0343(10)
C13 0.0522(12) 0.0818(16) 0.0245(9) -0.0087(9) 0.0027(8) 0.0447(12)
C14 0.0543(12) 0.0689(14) 0.0183(8) -0.0014(8) 0.0005(8) 0.0369(11)
C15 0.0580(13) 0.0926(17) 0.0242(9) 0.0004(10) -0.0077(8) 0.0543(13)
C16 0.0418(10) 0.0709(13) 0.0233(8) 0.0017(8) 0.0015(7) 0.0375(10)
C21 0.0366(10) 0.0566(13) 0.0611(13) 0.0350(11) 0.0071(9) 0.0193(10)
C22 0.0779(16) 0.0414(11) 0.0840(17) -0.0146(11) -0.0301(13) 0.0417(12)
C23 0.0346(10) 0.0490(11) 0.0437(10) 0.0099(8) 0.0048(8) 0.0255(9)
C31 0.0523(12) 0.0350(11) 0.0652(14) -0.0171(10) 0.0098(11) 0.0155(10)
C32 0.0372(11) 0.0536(12) 0.0498(12) 0.0005(10) -0.0152(9) 0.0100(10)
C33 0.0486(11) 0.0251(9) 0.0466(11) 0.0024(8) -0.0030(9) 0.0074(8)
C41 0.0379(10) 0.0505(12) 0.0518(12) -0.0086(9) -0.0018(9) 0.0293(9)
C42 0.0363(9) 0.0321(9) 0.0325(9) 0.0068(7) 0.0085(7) 0.0119(8)
C43 0.0261(9) 0.0484(11) 0.0332(9) 0.0022(8) -0.0027(7) 0.0131(8)

loop_
_atom_type_symbol
_atom_type_description
_atom_type_scat_dispersion_real
_atom_type_scat_dispersion_imag
_atom_type_scat_source
C C 0.0033 0.0016 'International Tables Vol C Tables 4.2.6.8 and 6.1.1.4'
H H 0.0000 0.0000 'International Tables Vol C Tables 4.2.6.8 and 6.1.1.4'
N N 0.0061 0.0033 'International Tables Vol C Tables 4.2.6.8 and 6.1.1.4'
Si Si 0.0817 0.0704 'International Tables Vol C Tables 4.2.6.8 and 6.1.1.4'

loop_
_geom_angle_atom_site_label_1
_geom_angle_atom_site_label_2
_geom_angle_atom_site_label_3
_geom_angle
_geom_angle_site_symmetry_1
_geom_angle_site_symmetry_3
_geom_angle_publ_flag
N7 Si1 N10 113.74(6) . . ?
N7 Si1 N1 111.96(6) . . ?
N10 Si1 N1 110.87(6) . . ?
N7 Si1 C11 103.75(6) . . ?
N10 Si1 C11 107.46(6) . . ?
N1 Si1 C11 108.60(6) . . ?
C2 N1 Si2 116.15(10) . . ?
C2 N1 Si1 115.12(9) . . ?
Si2 N1 Si1 128.58(7) . . ?
N1 Si2 C21 111.41(8) . . ?
N1 Si2 C23 113.28(7) . . ?
C21 Si2 C23 110.26(10) . . ?
N1 Si2 C22 110.80(8) . . ?
C21 Si2 C22 106.16(12) . . ?
C23 Si2 C22 104.49(11) . . ?
N1 C2 C3 111.86(13) . . ?
N7 Si3 C31 111.91(8) . . ?
N7 Si3 C32 110.56(9) . . ?
C31 Si3 C32 109.72(11) . . ?
N7 Si3 C33 111.00(8) . . ?
C31 Si3 C33 106.60(10) . . ?
C32 Si3 C33 106.87(10) . . ?
N4 C3 C2 110.35(12) . . ?
N10 Si4 C42 111.06(7) . . ?
N10 Si4 C41 111.36(8) . . ?
C42 Si4 C41 111.04(9) . . ?
N10 Si4 C43 112.32(7) . . ?
C42 Si4 C43 106.00(8) . . ?
C41 Si4 C43 104.76(9) . . ?
C5 N4 C8 118.77(13) . . ?
C5 N4 C3 118.43(12) . . ?
C8 N4 C3 118.81(12) . . ?
N4 C5 C6 109.58(12) . . ?
N7 C6 C5 110.80(13) . . ?
C6 N7 Si3 113.52(10) . . ?
C6 N7 Si1 117.65(10) . . ?
Si3 N7 Si1 128.38(8) . . ?
N4 C8 C9 110.21(12) . . ?
N10 C9 C8 111.06(12) . . ?
C9 N10 Si4 112.65(9) . . ?
C9 N10 Si1 115.48(9) . . ?
Si4 N10 Si1 130.59(8) . . ?
C12 C11 C16 115.71(17) . . ?
C12 C11 Si1 123.22(12) . . ?
C16 C11 Si1 121.05(12) . . ?
C13 C12 C11 122.61(17) . . ?
C14 C13 C12 120.26(17) . . ?
C13 C14 C15 118.63(19) . . ?
C14 C15 C16 120.37(18) . . ?
C15 C16 C11 122.24(17) . . ?

loop_
_geom_bond_atom_site_label_1
_geom_bond_atom_site_label_2
_geom_bond_distance
_geom_bond_site_symmetry_2
_geom_bond_publ_flag
Si1 N7 1.7428(13) . ?
Si1 N10 1.7497(12) . ?
Si1 N1 1.7532(13) . ?
Si1 C11 1.9102(18) . ?
N1 C2 1.4809(19) . ?
N1 Si2 1.7485(13) . ?
Si2 C21 1.868(2) . ?
Si2 C23 1.8748(18) . ?
Si2 C22 1.875(2) . ?
C2 C3 1.524(2) . ?
Si3 N7 1.7387(13) . ?
Si3 C31 1.864(2) . ?
Si3 C32 1.8672(19) . ?
Si3 C33 1.8757(19) . ?
C3 N4 1.445(2) . ?
Si4 N10 1.7439(13) . ?
Si4 C42 1.8698(17) . ?
Si4 C41 1.8753(19) . ?
Si4 C43 1.8783(17) . ?
N4 C5 1.443(2) . ?
N4 C8 1.444(2) . ?
C5 C6 1.528(2) . ?
C6 N7 1.4860(19) . ?
C8 C9 1.529(2) . ?
C9 N10 1.4842(19) . ?
C11 C12 1.388(2) . ?
C11 C16 1.390(2) . ?
C12 C13 1.388(2) . ?
C13 C14 1.373(3) . ?
C14 C15 1.381(3) . ?
C15 C16 1.388(2) . ?

loop_
_geom_torsion_atom_site_label_1
_geom_torsion_atom_site_label_2
_geom_torsion_atom_site_label_3
_geom_torsion_atom_site_label_4
_geom_torsion
_geom_torsion_site_symmetry_1
_geom_torsion_site_symmetry_2
_geom_torsion_site_symmetry_3
_geom_torsion_site_symmetry_4
_geom_torsion_publ_flag
N7 Si1 N1 C2 -101.00(11) . . . . ?
N10 Si1 N1 C2 27.20(12) . . . . ?
C11 Si1 N1 C2 145.04(10) . . . . ?
N7 Si1 N1 Si2 74.24(11) . . . . ?
N10 Si1 N1 Si2 -157.56(9) . . . . ?
C11 Si1 N1 Si2 -39.72(11) . . . . ?
C2 N1 Si2 C21 -110.01(13) . . . . ?
Si1 N1 Si2 C21 74.80(12) . . . . ?
C2 N1 Si2 C23 124.99(12) . . . . ?
Si1 N1 Si2 C23 -50.21(12) . . . . ?
C2 N1 Si2 C22 7.94(15) . . . . ?
Si1 N1 Si2 C22 -167.26(12) . . . . ?
Si2 N1 C2 C3 -106.70(13) . . . . ?
Si1 N1 C2 C3 69.16(14) . . . . ?
N1 C2 C3 N4 -54.50(17) . . . . ?
C2 C3 N4 C5 122.73(15) . . . . ?
C2 C3 N4 C8 -79.99(17) . . . . ?
C8 N4 C5 C6 122.50(15) . . . . ?
C3 N4 C5 C6 -80.21(17) . . . . ?
N4 C5 C6 N7 -52.60(17) . . . . ?
C5 C6 N7 Si3 -103.60(13) . . . . ?
C5 C6 N7 Si1 69.37(15) . . . . ?
C31 Si3 N7 C6 162.61(12) . . . . ?
C32 Si3 N7 C6 -74.77(13) . . . . ?
C33 Si3 N7 C6 43.65(13) . . . . ?
C31 Si3 N7 Si1 -9.44(14) . . . . ?
C32 Si3 N7 Si1 113.18(12) . . . . ?
C33 Si3 N7 Si1 -128.40(11) . . . . ?
N10 Si1 N7 C6 -100.65(11) . . . . ?
N1 Si1 N7 C6 26.00(13) . . . . ?
C11 Si1 N7 C6 142.91(11) . . . . ?
N10 Si1 N7 Si3 71.11(11) . . . . ?
N1 Si1 N7 Si3 -162.23(9) . . . . ?
C11 Si1 N7 Si3 -45.32(11) . . . . ?
C5 N4 C8 C9 -82.87(17) . . . . ?
C3 N4 C8 C9 119.93(15) . . . . ?
N4 C8 C9 N10 -52.99(16) . . . . ?
C8 C9 N10 Si4 -97.78(13) . . . . ?
C8 C9 N10 Si1 70.66(14) . . . . ?
C42 Si4 N10 C9 160.33(11) . . . . ?
C41 Si4 N10 C9 -75.34(12) . . . . ?
C43 Si4 N10 C9 41.81(13) . . . . ?
C42 Si4 N10 Si1 -5.89(13) . . . . ?
C41 Si4 N10 Si1 118.44(11) . . . . ?
C43 Si4 N10 Si1 -124.41(11) . . . . ?
N7 Si1 N10 C9 22.31(12) . . . . ?
N1 Si1 N10 C9 -104.91(10) . . . . ?
C11 Si1 N10 C9 136.55(11) . . . . ?
N7 Si1 N10 Si4 -171.78(9) . . . . ?
N1 Si1 N10 Si4 60.99(12) . . . . ?
C11 Si1 N10 Si4 -57.54(11) . . . . ?
N7 Si1 C11 C12 128.26(15) . . . . ?
N10 Si1 C11 C12 7.49(16) . . . . ?
N1 Si1 C11 C12 -112.49(15) . . . . ?
N7 Si1 C11 C16 -49.89(16) . . . . ?
N10 Si1 C11 C16 -170.66(14) . . . . ?
N1 Si1 C11 C16 69.36(16) . . . . ?
C16 C11 C12 C13 -3.4(3) . . . . ?
Si1 C11 C12 C13 178.31(16) . . . . ?
C11 C12 C13 C14 0.0(3) . . . . ?
C12 C13 C14 C15 3.4(4) . . . . ?
C13 C14 C15 C16 -3.3(4) . . . . ?
C14 C15 C16 C11 -0.2(3) . . . . ?
C12 C11 C16 C15 3.5(3) . . . . ?
Si1 C11 C16 C15 -178.19(17) . . . . ?

loop_
_cod_related_entry_id
_cod_related_entry_database
_cod_related_entry_code
1 ChemSpider 21158586
